data_4069660
loop_
_publ_author_name
'Michel, Olaf'
'Meermann, Christian'
'T\"ornroos, Karl W.'
'Anwander, Reiner'

_publ_section_title
;
 Alkaline-Earth Metal Alkylaluminate Chemistry Revisited
;
_journal_issue 16
_journal_name_full Organometallics
_journal_page_first 4783
_journal_paper_doi 10.1021/om900342h
_journal_volume 28
_journal_year 2009
_chemical_formula_moiety 'C12 H28 Mg2 O2'
_chemical_formula_sum 'C12 H28 Mg2 O2'
_chemical_formula_weight 252.96
_chemical_name_systematic
; 
 ? 
;
_space_group_IT_number 15
_symmetry_cell_setting monoclinic
_symmetry_space_group_name_Hall '-I 2ya'
_symmetry_space_group_name_H-M 'I 1 2/a 1'
_atom_sites_solution_hydrogens geom
_atom_sites_solution_primary direct
_atom_sites_solution_secondary difmap
_audit_creation_method SHELXL-97
_cell_angle_alpha 90.00
_cell_angle_beta 114.142(1)
_cell_angle_gamma 90.00
_cell_formula_units_Z 4
_cell_length_a 12.9530(6)
_cell_length_b 10.0259(5)
_cell_length_c 13.5302(6)
_cell_measurement_reflns_used 10645
_cell_measurement_temperature 123(2)
_cell_measurement_theta_max 30.61
_cell_measurement_theta_min 2.617
_cell_volume 1603.42(13)
_computing_cell_refinement
;
Bruker (2004). SAINT, version 6.45a, Bruker AXS Inc., Madison, 
Wisconsin, USA.
;
_computing_data_collection
;
Bruker (1999). SMART, version 5.054, Bruker AXS Inc., Madison, 
Wisconsin, USA.
;
_computing_data_reduction
;
Bruker (2004). SAINT, version 6.45a, Bruker AXS Inc., Madison, 
Wisconsin, USA.
;
_computing_molecular_graphics
;
Brandenburg, K. (2007). DIAMOND. Version 3.1. Crystal Impact GbR, Bonn, 
Germany.
;
_computing_publication_material
;
Bruker AXS (2003). SHELXTL. Version 6.14. Bruker AXS Inc., Madison, 
Wisconsin, USA.
;
_computing_structure_refinement
;
Sheldrick, G. M. (2008). Acta Crystallographica, A64, 112-122.
;
_computing_structure_solution
;     
Sheldrick, G. M. (2008). Acta Crystallographica, A64, 112-122.
;
_diffrn_ambient_temperature 123(2)
_diffrn_detector_area_resol_mean '48 \um'
_diffrn_measured_fraction_theta_full 0.998
_diffrn_measured_fraction_theta_max 0.998
_diffrn_measurement_device_type 'Bruker-AXS SMART 2K CCD'
_diffrn_measurement_method 'omega scans'
_diffrn_radiation_monochromator graphite
_diffrn_radiation_source 'normal-focus sealed tube'
_diffrn_radiation_type MoK\a
_diffrn_radiation_wavelength 0.71073
_diffrn_reflns_av_R_equivalents 0.0145
_diffrn_reflns_av_sigmaI/netI 0.0099
_diffrn_reflns_limit_h_max 18
_diffrn_reflns_limit_h_min -18
_diffrn_reflns_limit_k_max 14
_diffrn_reflns_limit_k_min -14
_diffrn_reflns_limit_l_max 19
_diffrn_reflns_limit_l_min -19
_diffrn_reflns_number 13750
_diffrn_reflns_theta_full 30.62
_diffrn_reflns_theta_max 30.62
_diffrn_reflns_theta_min 2.62
_exptl_absorpt_coefficient_mu 0.137
_exptl_absorpt_correction_T_max 0.9797
_exptl_absorpt_correction_T_min 0.9408
_exptl_absorpt_correction_type multi-scan
_exptl_absorpt_process_details
;
SADABS version 2008/1, G.M Sheldrick, University of 
G\"ttingen, Germany, 1996. 
;
_exptl_crystal_colour colourless
_exptl_crystal_density_diffrn 1.048
_exptl_crystal_density_method 'not measured'
_exptl_crystal_description 'irregular prism'
_exptl_crystal_F_000 560
_exptl_crystal_size_max 0.45
_exptl_crystal_size_mid 0.38
_exptl_crystal_size_min 0.15
_refine_diff_density_max 0.455
_refine_diff_density_min -0.549
_refine_diff_density_rms 0.058
_refine_ls_extinction_method none
_refine_ls_goodness_of_fit_ref 1.140
_refine_ls_hydrogen_treatment mixed
_refine_ls_matrix_type full
_refine_ls_number_parameters 84
_refine_ls_number_reflns 2485
_refine_ls_number_restraints 6
_refine_ls_restrained_S_all 1.139
_refine_ls_R_factor_all 0.0544
_refine_ls_R_factor_gt 0.0495
_refine_ls_shift/su_max 0.000
_refine_ls_shift/su_mean 0.000
_refine_ls_structure_factor_coef Fsqd
_refine_ls_weighting_details 'calc w=1/[\s^2^(Fo^2^)+(0.0716P)^2^+1.5058P] where P=(Fo^2^+2Fc^2^)/3'
_refine_ls_weighting_scheme calc
_refine_ls_wR_factor_gt 0.1462
_refine_ls_wR_factor_ref 0.1504
_reflns_number_gt 2205
_reflns_number_total 2485
_reflns_threshold_expression I>2\s(I)
_cod_data_source_file om900342h_si_001.cif
_cod_data_source_block Compound7
_cod_original_sg_symbol_H-M 'I 2/a'
_cod_database_code 4069660

loop_
_symmetry_equiv_pos_as_xyz
'x, y, z'
'-x+1/2, y, -z'
'x+1/2, y+1/2, z+1/2'
'-x+1, y+1/2, -z+1/2'
'-x, -y, -z'
'x-1/2, -y, z'
'-x+1/2, -y+1/2, -z+1/2'
'x, -y+1/2, z+1/2'

loop_
_atom_site_label
_atom_site_type_symbol
_atom_site_fract_x
_atom_site_fract_y
_atom_site_fract_z
_atom_site_U_iso_or_equiv
_atom_site_adp_type
_atom_site_occupancy
_atom_site_symmetry_multiplicity
_atom_site_calc_flag
_atom_site_refinement_flags
Mg1 Mg 0.00968(4) 0.91031(5) 0.08072(4) 0.02502(16) Uani 1 1 d .
O1 O 0.16110(9) 0.94361(11) 0.20874(8) 0.0298(2) Uani 1 1 d .
C1 C 0.23853(14) 1.04837(19) 0.20948(14) 0.0398(4) Uani 1 1 d .
H1A H 0.2016 1.1367 0.2004 0.048 Uiso 1 1 calc R
H1B H 0.2632 1.0351 0.1499 0.048 Uiso 1 1 calc R
C2 C 0.3362(2) 1.0401(3) 0.3154(2) 0.0725(9) Uani 1 1 d .
H2A H 0.4021 1.0010 0.3066 0.087 Uiso 1 1 calc R
H2B H 0.3572 1.1303 0.3472 0.087 Uiso 1 1 calc R
C3 C 0.30327(17) 0.9562(3) 0.38544(15) 0.0549(5) Uani 1 1 d .
H3A H 0.2980 1.0103 0.4444 0.066 Uiso 1 1 calc R
H3B H 0.3603 0.8853 0.4183 0.066 Uiso 1 1 calc R
C4 C 0.19147(16) 0.89598(19) 0.31832(13) 0.0428(4) Uani 1 1 d .
H4A H 0.1966 0.7974 0.3208 0.051 Uiso 1 1 calc R
H4B H 0.1342 0.9240 0.3451 0.051 Uiso 1 1 calc R
C5 C -0.06761(13) 1.11677(16) 0.05467(12) 0.0308(3) Uani 1 1 d D
H5A H -0.071(2) 1.093(3) 0.1168(19) 0.092(6) Uiso 1 1 d D
H5B H -0.1391(18) 1.141(3) 0.010(2) 0.092(6) Uiso 1 1 d D
H5C H -0.030(2) 1.195(2) 0.070(2) 0.092(6) Uiso 1 1 d D
C6 C -0.07626(13) 0.74976(16) 0.11622(13) 0.0341(3) Uani 1 1 d .
H6A H -0.0580 0.6664 0.0892 0.051 Uiso 1 1 calc R
H6B H -0.1580 0.7653 0.0811 0.051 Uiso 1 1 calc R
H6C H -0.0525 0.7435 0.1948 0.051 Uiso 1 1 calc R

loop_
_atom_site_aniso_label
_atom_site_aniso_U_11
_atom_site_aniso_U_22
_atom_site_aniso_U_33
_atom_site_aniso_U_23
_atom_site_aniso_U_13
_atom_site_aniso_U_12
Mg1 0.0276(3) 0.0253(3) 0.0219(2) 0.00173(16) 0.00984(18) -0.00023(16)
O1 0.0317(5) 0.0317(5) 0.0228(4) 0.0048(4) 0.0079(4) -0.0053(4)
C1 0.0365(8) 0.0438(9) 0.0341(7) 0.0069(6) 0.0093(6) -0.0133(6)
C2 0.0535(12) 0.0807(17) 0.0514(12) 0.0238(11) -0.0109(9) -0.0333(12)
C3 0.0425(9) 0.0824(15) 0.0288(8) 0.0121(9) 0.0032(7) -0.0101(10)
C4 0.0512(10) 0.0468(9) 0.0238(6) 0.0081(6) 0.0087(6) -0.0109(7)
C5 0.0364(7) 0.0313(7) 0.0271(6) 0.0009(5) 0.0154(5) 0.0062(5)
C6 0.0340(7) 0.0327(7) 0.0359(7) 0.0018(6) 0.0146(6) -0.0049(6)

loop_
_atom_type_symbol
_atom_type_description
_atom_type_scat_dispersion_real
_atom_type_scat_dispersion_imag
_atom_type_scat_source
C C 0.0033 0.0016 'International Tables Vol C Tables 4.2.6.8 and 6.1.1.4'
H H 0.0000 0.0000 'International Tables Vol C Tables 4.2.6.8 and 6.1.1.4'
O O 0.0106 0.0060 'International Tables Vol C Tables 4.2.6.8 and 6.1.1.4'
Mg Mg 0.0486 0.0363 'International Tables Vol C Tables 4.2.6.8 and 6.1.1.4'

loop_
_geom_angle_atom_site_label_1
_geom_angle_atom_site_label_2
_geom_angle_atom_site_label_3
_geom_angle
_geom_angle_site_symmetry_1
_geom_angle_site_symmetry_3
O1 Mg1 C6 110.04(5) . .
O1 Mg1 C5 100.64(5) . 5_575
C6 Mg1 C5 118.10(6) . 5_575
O1 Mg1 C5 101.10(5) . .
C6 Mg1 C5 119.32(6) . .
C5 Mg1 C5 104.82(5) 5_575 .
O1 Mg1 Mg1 108.01(4) . 5_575
C6 Mg1 Mg1 141.95(5) . 5_575
C5 Mg1 Mg1 52.43(4) 5_575 5_575
C5 Mg1 Mg1 52.39(4) . 5_575
O1 Mg1 H5A 93.1(7) . .
C6 Mg1 H5A 103.4(6) . .
C5 Mg1 H5A 127.5(5) 5_575 .
C5 Mg1 H5A 22.8(5) . .
Mg1 Mg1 H5A 75.1(5) 5_575 .
C1 O1 C4 109.51(12) . .
C1 O1 Mg1 123.06(9) . .
C4 O1 Mg1 125.26(10) . .
O1 C1 C2 106.39(14) . .
O1 C1 H1A 110.5 . .
C2 C1 H1A 110.5 . .
O1 C1 H1B 110.5 . .
C2 C1 H1B 110.5 . .
H1A C1 H1B 108.6 . .
C3 C2 C1 107.55(17) . .
C3 C2 H2A 110.2 . .
C1 C2 H2A 110.2 . .
C3 C2 H2B 110.2 . .
C1 C2 H2B 110.2 . .
H2A C2 H2B 108.5 . .
C2 C3 C4 107.97(15) . .
C2 C3 H3A 110.1 . .
C4 C3 H3A 110.1 . .
C2 C3 H3B 110.1 . .
C4 C3 H3B 110.1 . .
H3A C3 H3B 108.4 . .
O1 C4 C3 106.24(14) . .
O1 C4 H4A 110.5 . .
C3 C4 H4A 110.5 . .
O1 C4 H4B 110.5 . .
C3 C4 H4B 110.5 . .
H4A C4 H4B 108.7 . .
Mg1 C5 Mg1 75.18(5) 5_575 .
Mg1 C5 H5A 153(2) 5_575 .
Mg1 C5 H5A 78(2) . .
Mg1 C5 H5B 95(2) 5_575 .
Mg1 C5 H5B 128(2) . .
H5A C5 H5B 105.1(19) . .
Mg1 C5 H5C 88(2) 5_575 .
Mg1 C5 H5C 127(2) . .
H5A C5 H5C 104.7(19) . .
H5B C5 H5C 103.3(19) . .
Mg1 C6 H6A 109.5 . .
Mg1 C6 H6B 109.5 . .
H6A C6 H6B 109.5 . .
Mg1 C6 H6C 109.5 . .
H6A C6 H6C 109.5 . .
H6B C6 H6C 109.5 . .

loop_
_geom_bond_atom_site_label_1
_geom_bond_atom_site_label_2
_geom_bond_distance
_geom_bond_site_symmetry_2
Mg1 O1 2.0445(11) .
Mg1 C6 2.1209(15) .
Mg1 C5 2.2620(15) 5_575
Mg1 C5 2.2634(16) .
Mg1 Mg1 2.7605(9) 5_575
Mg1 H5A 2.26(3) .
O1 C1 1.4494(18) .
O1 C4 1.4506(18) .
C1 C2 1.476(3) .
C1 H1A 0.9900 .
C1 H1B 0.9900 .
C2 C3 1.456(3) .
C2 H2A 0.9900 .
C2 H2B 0.9900 .
C3 C4 1.487(3) .
C3 H3A 0.9900 .
C3 H3B 0.9900 .
C4 H4A 0.9900 .
C4 H4B 0.9900 .
C5 Mg1 2.2620(15) 5_575
C5 H5A 0.89(2) .
C5 H5B 0.91(2) .
C5 H5C 0.90(2) .
C6 H6A 0.9800 .
C6 H6B 0.9800 .
C6 H6C 0.9800 .

loop_
_geom_torsion_atom_site_label_1
_geom_torsion_atom_site_label_2
_geom_torsion_atom_site_label_3
_geom_torsion_atom_site_label_4
_geom_torsion
_geom_torsion_site_symmetry_1
_geom_torsion_site_symmetry_4
C6 Mg1 O1 C1 -179.09(13) . .
C5 Mg1 O1 C1 55.55(13) 5_575 .
C5 Mg1 O1 C1 -52.03(13) . .
Mg1 Mg1 O1 C1 1.80(13) 5_575 .
C6 Mg1 O1 C4 -17.61(15) . .
C5 Mg1 O1 C4 -142.97(13) 5_575 .
C5 Mg1 O1 C4 109.45(13) . .
Mg1 Mg1 O1 C4 163.28(13) 5_575 .
C4 O1 C1 C2 15.5(2) . .
Mg1 O1 C1 C2 179.51(17) . .
O1 C1 C2 C3 -14.5(3) . .
C1 C2 C3 C4 8.3(3) . .
C1 O1 C4 C3 -10.3(2) . .
Mg1 O1 C4 C3 -173.93(14) . .
C2 C3 C4 O1 1.1(3) . .
O1 Mg1 C5 Mg1 104.27(5) . 5_575
C6 Mg1 C5 Mg1 -135.02(6) . 5_575
C5 Mg1 C5 Mg1 0.0 5_575 5_575
